data_7701410
loop_
_publ_author_name
'Manar, Krishna Kumar'
'porwal, vishal kumar'
'Kamte, Rohit S.'
'Adhikari, Manu'
'Thakur, Sandeep Kumar'
'Bawari, Deependra'
'Roychoudhury, Angshuman'
'Singh, Sanjay'

_publ_section_title
;
 Reactions of BICAAC with hydroboranes: propensity for Lewis adduct
 formation and carbene insertion into B-H bond
;
_journal_name_full 'Dalton Transactions'
_journal_paper_doi 10.1039/C9DT03382C
_journal_year 2019
_chemical_formula_moiety 'C28 H38 B N O2'
_chemical_formula_sum 'C28 H38 B N O2'
_chemical_formula_weight 431.40
_space_group_crystal_system triclinic
_space_group_IT_number 2
_space_group_name_Hall '-P 1'
_space_group_name_H-M_alt 'P -1'
_symmetry_space_group_name_Hall '-P 1'
_symmetry_space_group_name_H-M 'P -1'
_atom_sites_solution_hydrogens geom
_atom_sites_solution_primary dual
_audit_creation_date 2019-06-19
_audit_creation_method
;
Olex2 1.2
(compiled 2018.05.29 svn.r3508 for OlexSys, GUI svn.r5506)
;
_audit_update_record
;
2019-06-20 deposited with the CCDC.    2019-10-23 downloaded from the CCDC.
;
_cell_angle_alpha 72.926(2)
_cell_angle_beta 83.939(2)
_cell_angle_gamma 89.112(2)
_cell_formula_units_Z 4
_cell_length_a 10.1548(9)
_cell_length_b 15.6206(13)
_cell_length_c 16.2411(14)
_cell_measurement_reflns_used 7089
_cell_measurement_temperature 100.0(2)
_cell_measurement_theta_max 24.37
_cell_measurement_theta_min 2.29
_cell_volume 2448.6(4)
_computing_cell_refinement 'SAINT v8.34A (Bruker, 2013)'
_computing_data_reduction 'SAINT v8.34A (Bruker, 2013)'
_computing_molecular_graphics 'Olex2 (Dolomanov et al., 2009)'
_computing_publication_material 'Olex2 (Dolomanov et al., 2009)'
_computing_structure_refinement 'ShelXL (Sheldrick, 2015)'
_computing_structure_solution 'ShelXT (Sheldrick, 2015)'
_diffrn_ambient_temperature 100.0(2)
_diffrn_measured_fraction_theta_full 0.999
_diffrn_measured_fraction_theta_max 0.996
_diffrn_measurement_device_type 'Bruker APEX-II CCD'
_diffrn_measurement_method '\f and \w scans'
_diffrn_radiation_type MoK\a
_diffrn_radiation_wavelength 0.71073
_diffrn_reflns_av_R_equivalents 0.0394
_diffrn_reflns_av_unetI/netI 0.0434
_diffrn_reflns_Laue_measured_fraction_full 0.999
_diffrn_reflns_Laue_measured_fraction_max 0.996
_diffrn_reflns_limit_h_max 12
_diffrn_reflns_limit_h_min -12
_diffrn_reflns_limit_k_max 18
_diffrn_reflns_limit_k_min -18
_diffrn_reflns_limit_l_max 19
_diffrn_reflns_limit_l_min -19
_diffrn_reflns_number 34359
_diffrn_reflns_point_group_measured_fraction_full 0.999
_diffrn_reflns_point_group_measured_fraction_max 0.996
_diffrn_reflns_theta_full 25.000
_diffrn_reflns_theta_max 25.061
_diffrn_reflns_theta_min 2.017
_diffrn_standards_number 0
_exptl_absorpt_coefficient_mu 0.071
_exptl_absorpt_correction_T_max 0.7452
_exptl_absorpt_correction_T_min 0.7089
_exptl_absorpt_correction_type multi-scan
_exptl_absorpt_process_details
'SADABS-2014/5 (Bruker,2014/5) was used for absorption correction. wR2(int) was 0.0537 before and 0.0470 after correction. The Ratio of minimum to maximum transmission is 0.9513. The \l/2 correction factor is 0.00150.'
_exptl_crystal_colour 'clear dark colourless'
_exptl_crystal_colour_lustre clear
_exptl_crystal_colour_modifier dark
_exptl_crystal_colour_primary colourless
_exptl_crystal_density_diffrn 1.170
_exptl_crystal_description block
_exptl_crystal_F_000 936
_exptl_crystal_size_max 0.5
_exptl_crystal_size_mid 0.5
_exptl_crystal_size_min 0.5
_refine_diff_density_max 0.196
_refine_diff_density_min -0.227
_refine_diff_density_rms 0.042
_refine_ls_extinction_method none
_refine_ls_goodness_of_fit_ref 1.006
_refine_ls_hydrogen_treatment constr
_refine_ls_matrix_type full
_refine_ls_number_parameters 591
_refine_ls_number_reflns 8661
_refine_ls_number_restraints 0
_refine_ls_restrained_S_all 1.006
_refine_ls_R_factor_all 0.0651
_refine_ls_R_factor_gt 0.0424
_refine_ls_shift/su_max 0.001
_refine_ls_shift/su_mean 0.000
_refine_ls_structure_factor_coef Fsqd
_refine_ls_weighting_details 'w=1/[\s^2^(Fo^2^)+(0.0487P)^2^+0.5369P] where P=(Fo^2^+2Fc^2^)/3'
_refine_ls_weighting_scheme calc
_refine_ls_wR_factor_gt 0.0938
_refine_ls_wR_factor_ref 0.1043
_reflns_Friedel_coverage 0.000
_reflns_number_gt 6441
_reflns_number_total 8661
_reflns_threshold_expression 'I > 2\s(I)'
_cod_data_source_file c9dt03382c2.cif
_cod_data_source_block Compound7_0m
_cod_database_code 7701410
_shelx_shelxl_version_number 2014/7
_shelx_space_group_comment
;
The symmetry employed for this shelxl refinement is uniquely defined
by the following loop, which should always be used as a source of
symmetry information in preference to the above space-group names.
They are only intended as comments.
;
_shelx_estimated_absorpt_t_max 0.965
_shelx_estimated_absorpt_t_min 0.965
_olex2_refinement_description
;
1. Fixed Uiso
 At 1.2 times of:
  All C(H) groups, All C(H,H) groups
 At 1.5 times of:
  All C(H,H,H) groups
2.a Ternary CH refined with riding coordinates:
 C1(H1), C3(H3), C17(H17), C20(H20), C29(H29), C31(H31), C45(H45), C48(H48)
2.b Secondary CH2 refined with riding coordinates:
 C4(H4A,H4B), C6(H6A,H6B), C7(H7A,H7B), C32(H32A,H32B), C34(H34A,H34B),
 C35(H35A,H35B)
2.c Aromatic/amide H refined with riding coordinates:
 C13(H13), C14(H14), C15(H15), C25(H25), C26(H26), C27(H27), C28(H28),
 C41(H41), C42(H42), C43(H43), C53(H53), C54(H54), C55(H55), C56(H56)
2.d Idealised Me refined as rotating group:
 C8(H8A,H8B,H8C), C9(H9A,H9B,H9C), C10(H10A,H10B,H10C), C18(H18A,H18B,H18C),
 C19(H19A,H19B,H19C), C21(H21A,H21B,H21C), C22(H22A,H22B,H22C), C36(H36A,H36B,
 H36C), C37(H37A,H37B,H37C), C38(H38A,H38B,H38C), C46(H46A,H46B,H46C), C47(H47A,
 H47B,H47C), C49(H49A,H49B,H49C), C50(H50A,H50B,H50C)
;
_olex2_submission_special_instructions 'No special instructions were received'

loop_
_space_group_symop_operation_xyz
'x, y, z'
'-x, -y, -z'

loop_
_atom_site_label
_atom_site_type_symbol
_atom_site_fract_x
_atom_site_fract_y
_atom_site_fract_z
_atom_site_U_iso_or_equiv
_atom_site_adp_type
_atom_site_occupancy
_atom_site_site_symmetry_order
_atom_site_calc_flag
_atom_site_refinement_flags_posn
O1 O 0.44868(11) 0.89271(7) 0.79455(7) 0.0220(3) Uani 1 1 d .
O2 O 0.48764(11) 0.74233(7) 0.83791(7) 0.0200(3) Uani 1 1 d .
N1 N 0.23799(12) 0.71654(8) 0.96897(8) 0.0157(3) Uani 1 1 d .
C1 C 0.31220(15) 0.80226(10) 0.93751(10) 0.0159(4) Uani 1 1 d .
H1 H 0.2476 0.8522 0.9238 0.019 Uiso 1 1 calc R
C2 C 0.38842(15) 0.81062(11) 1.01395(10) 0.0175(4) Uani 1 1 d .
C3 C 0.28712(16) 0.82759(11) 1.08566(10) 0.0198(4) Uani 1 1 d .
H3 H 0.3320 0.8132 1.1399 0.024 Uiso 1 1 calc R
C4 C 0.17168(16) 0.75999(11) 1.10214(10) 0.0197(4) Uani 1 1 d .
H4A H 0.1457 0.7362 1.1652 0.024 Uiso 1 1 calc R
H4B H 0.0944 0.7907 1.0748 0.024 Uiso 1 1 calc R
C5 C 0.21085(16) 0.68234(11) 1.06519(10) 0.0193(4) Uani 1 1 d .
C6 C 0.34398(17) 0.64824(11) 1.09835(11) 0.0223(4) Uani 1 1 d .
H6A H 0.3661 0.5912 1.0856 0.027 Uiso 1 1 calc R
H6B H 0.3383 0.6373 1.1618 0.027 Uiso 1 1 calc R
C7 C 0.45187(16) 0.71952(11) 1.05286(11) 0.0211(4) Uani 1 1 d .
H7A H 0.5124 0.7250 1.0951 0.025 Uiso 1 1 calc R
H7B H 0.5045 0.7009 1.0063 0.025 Uiso 1 1 calc R
C8 C 0.10347(17) 0.61032(11) 1.09360(11) 0.0251(4) Uani 1 1 d .
H8A H 0.0185 0.6367 1.0769 0.038 Uiso 1 1 calc GR
H8B H 0.0971 0.5842 1.1566 0.038 Uiso 1 1 calc GR
H8C H 0.1253 0.5635 1.0656 0.038 Uiso 1 1 calc GR
C9 C 0.23689(18) 0.92293(11) 1.06918(12) 0.0269(4) Uani 1 1 d .
H9A H 0.1973 0.9409 1.0143 0.040 Uiso 1 1 calc GR
H9B H 0.3110 0.9636 1.0662 0.040 Uiso 1 1 calc GR
H9C H 0.1701 0.9256 1.1165 0.040 Uiso 1 1 calc GR
C10 C 0.49531(16) 0.88401(11) 0.98332(11) 0.0224(4) Uani 1 1 d .
H10A H 0.5671 0.8655 0.9473 0.034 Uiso 1 1 calc GR
H10B H 0.5304 0.8942 1.0337 0.034 Uiso 1 1 calc GR
H10C H 0.4571 0.9395 0.9493 0.034 Uiso 1 1 calc GR
C11 C 0.15882(15) 0.68745(10) 0.91408(10) 0.0169(4) Uani 1 1 d .
C12 C 0.04170(16) 0.73167(11) 0.88622(10) 0.0191(4) Uani 1 1 d .
C13 C -0.03538(16) 0.69659(11) 0.83727(10) 0.0226(4) Uani 1 1 d .
H13 H -0.1127 0.7271 0.8171 0.027 Uiso 1 1 calc R
C14 C -0.00187(17) 0.61873(12) 0.81755(11) 0.0250(4) Uani 1 1 d .
H14 H -0.0576 0.5946 0.7862 0.030 Uiso 1 1 calc R
C15 C 0.11304(17) 0.57586(11) 0.84353(11) 0.0234(4) Uani 1 1 d .
H15 H 0.1364 0.5226 0.8289 0.028 Uiso 1 1 calc R
C16 C 0.19570(16) 0.60893(11) 0.89073(10) 0.0196(4) Uani 1 1 d .
C17 C 0.32328(17) 0.55935(11) 0.91404(11) 0.0225(4) Uani 1 1 d .
H17 H 0.3742 0.5944 0.9430 0.027 Uiso 1 1 calc R
C18 C 0.2988(2) 0.46483(12) 0.97670(13) 0.0351(5) Uani 1 1 d .
H18A H 0.2442 0.4683 1.0291 0.053 Uiso 1 1 calc GR
H18B H 0.3837 0.4377 0.9923 0.053 Uiso 1 1 calc GR
H18C H 0.2527 0.4281 0.9487 0.053 Uiso 1 1 calc GR
C19 C 0.40975(18) 0.55310(12) 0.83254(11) 0.0278(4) Uani 1 1 d .
H19A H 0.3683 0.5113 0.8079 0.042 Uiso 1 1 calc GR
H19B H 0.4977 0.5316 0.8479 0.042 Uiso 1 1 calc GR
H19C H 0.4184 0.6124 0.7898 0.042 Uiso 1 1 calc GR
C20 C -0.00711(16) 0.81572(11) 0.90753(11) 0.0212(4) Uani 1 1 d .
H20 H 0.0548 0.8300 0.9458 0.025 Uiso 1 1 calc R
C21 C -0.00442(19) 0.89560(12) 0.82570(12) 0.0325(5) Uani 1 1 d .
H21A H 0.0857 0.9048 0.7960 0.049 Uiso 1 1 calc GR
H21B H -0.0322 0.9495 0.8417 0.049 Uiso 1 1 calc GR
H21C H -0.0650 0.8837 0.7871 0.049 Uiso 1 1 calc GR
C22 C -0.14604(17) 0.80217(13) 0.95717(12) 0.0327(5) Uani 1 1 d .
H22A H -0.2096 0.7901 0.9204 0.049 Uiso 1 1 calc GR
H22B H -0.1715 0.8564 0.9731 0.049 Uiso 1 1 calc GR
H22C H -0.1457 0.7514 1.0097 0.049 Uiso 1 1 calc GR
C23 C 0.57410(15) 0.78296(11) 0.76488(10) 0.0186(4) Uani 1 1 d .
C24 C 0.55231(16) 0.87375(11) 0.73954(11) 0.0216(4) Uani 1 1 d .
C25 C 0.62652(18) 0.93159(13) 0.67043(11) 0.0302(4) Uani 1 1 d .
H25 H 0.6121 0.9943 0.6536 0.036 Uiso 1 1 calc R
C26 C 0.72415(18) 0.89289(13) 0.62651(12) 0.0307(4) Uani 1 1 d .
H26 H 0.7786 0.9304 0.5788 0.037 Uiso 1 1 calc R
C27 C 0.74405(17) 0.80114(12) 0.65048(11) 0.0263(4) Uani 1 1 d .
H27 H 0.8102 0.7771 0.6181 0.032 Uiso 1 1 calc R
C28 C 0.66874(16) 0.74377(12) 0.72111(11) 0.0236(4) Uani 1 1 d .
H28 H 0.6819 0.6809 0.7382 0.028 Uiso 1 1 calc R
B1 B 0.41313(18) 0.81115(12) 0.85541(12) 0.0163(4) Uani 1 1 d .
O3 O 0.54195(11) 0.87612(7) 0.45566(7) 0.0216(3) Uani 1 1 d .
O4 O 0.51350(10) 0.72375(7) 0.49977(7) 0.0197(3) Uani 1 1 d .
N006 N 0.77075(13) 0.71202(9) 0.38367(8) 0.0170(3) Uani 1 1 d .
C29 C 0.68832(15) 0.79246(11) 0.36450(10) 0.0162(4) Uani 1 1 d .
H29 H 0.7477 0.8464 0.3501 0.019 Uiso 1 1 calc R
C30 C 0.61920(16) 0.79455(11) 0.28244(10) 0.0190(4) Uani 1 1 d .
C31 C 0.72436(16) 0.81719(11) 0.20288(10) 0.0207(4) Uani 1 1 d .
H31 H 0.6848 0.8015 0.1552 0.025 Uiso 1 1 calc R
C32 C 0.84336(16) 0.75580(11) 0.22544(10) 0.0211(4) Uani 1 1 d .
H32A H 0.8723 0.7317 0.1766 0.025 Uiso 1 1 calc R
H32B H 0.9180 0.7910 0.2343 0.025 Uiso 1 1 calc R
C33 C 0.80707(16) 0.67785(11) 0.30786(10) 0.0207(4) Uani 1 1 d .
C34 C 0.68025(17) 0.63435(12) 0.29339(11) 0.0248(4) Uani 1 1 d .
H34A H 0.6609 0.5771 0.3395 0.030 Uiso 1 1 calc R
H34B H 0.6918 0.6217 0.2368 0.030 Uiso 1 1 calc R
C35 C 0.56524(17) 0.69945(12) 0.29523(11) 0.0239(4) Uani 1 1 d .
H35A H 0.5092 0.7003 0.2487 0.029 Uiso 1 1 calc R
H35B H 0.5096 0.6788 0.3514 0.029 Uiso 1 1 calc R
C36 C 0.50790(16) 0.86221(12) 0.26967(11) 0.0257(4) Uani 1 1 d .
H36A H 0.4349 0.8405 0.3154 0.039 Uiso 1 1 calc GR
H36B H 0.4761 0.8698 0.2131 0.039 Uiso 1 1 calc GR
H36C H 0.5411 0.9198 0.2723 0.039 Uiso 1 1 calc GR
C37 C 0.76875(18) 0.91505(12) 0.16826(11) 0.0293(4) Uani 1 1 d .
H37A H 0.6933 0.9521 0.1477 0.044 Uiso 1 1 calc GR
H37B H 0.8387 0.9221 0.1202 0.044 Uiso 1 1 calc GR
H37C H 0.8028 0.9339 0.2146 0.044 Uiso 1 1 calc GR
C38 C 0.92035(18) 0.61252(12) 0.32300(11) 0.0269(4) Uani 1 1 d .
H38A H 1.0017 0.6445 0.3248 0.040 Uiso 1 1 calc GR
H38B H 0.9328 0.5849 0.2758 0.040 Uiso 1 1 calc GR
H38C H 0.8997 0.5659 0.3782 0.040 Uiso 1 1 calc GR
C39 C 0.84998(15) 0.69350(11) 0.45487(10) 0.0174(4) Uani 1 1 d .
C40 C 0.95852(15) 0.74909(11) 0.45536(10) 0.0184(4) Uani 1 1 d .
C41 C 1.03456(16) 0.72510(12) 0.52471(10) 0.0223(4) Uani 1 1 d .
H41 H 1.1066 0.7627 0.5257 0.027 Uiso 1 1 calc R
C42 C 1.00755(17) 0.64774(12) 0.59213(11) 0.0252(4) Uani 1 1 d .
H42 H 1.0623 0.6314 0.6381 0.030 Uiso 1 1 calc R
C43 C 0.90059(17) 0.59419(12) 0.59248(11) 0.0234(4) Uani 1 1 d .
H43 H 0.8820 0.5414 0.6395 0.028 Uiso 1 1 calc R
C44 C 0.81910(16) 0.61554(11) 0.52560(10) 0.0192(4) Uani 1 1 d .
C45 C 0.69969(17) 0.55471(11) 0.53369(11) 0.0232(4) Uani 1 1 d .
H45 H 0.6456 0.5832 0.4851 0.028 Uiso 1 1 calc R
C46 C 0.7380(2) 0.46119(12) 0.52772(13) 0.0342(5) Uani 1 1 d .
H46A H 0.6577 0.4256 0.5320 0.051 Uiso 1 1 calc GR
H46B H 0.7904 0.4316 0.5752 0.051 Uiso 1 1 calc GR
H46C H 0.7906 0.4667 0.4722 0.051 Uiso 1 1 calc GR
C47 C 0.61235(18) 0.54459(12) 0.61925(11) 0.0287(4) Uani 1 1 d .
H47A H 0.6579 0.5080 0.6675 0.043 Uiso 1 1 calc GR
H47B H 0.5282 0.5154 0.6180 0.043 Uiso 1 1 calc GR
H47C H 0.5952 0.6039 0.6268 0.043 Uiso 1 1 calc GR
C48 C 0.99836(16) 0.83468(11) 0.38327(11) 0.0220(4) Uani 1 1 d .
H48 H 0.9417 0.8389 0.3355 0.026 Uiso 1 1 calc R
C49 C 1.14304(17) 0.83358(14) 0.34592(12) 0.0348(5) Uani 1 1 d .
H49A H 1.2011 0.8320 0.3908 0.052 Uiso 1 1 calc GR
H49B H 1.1629 0.8876 0.2971 0.052 Uiso 1 1 calc GR
H49C H 1.1577 0.7804 0.3259 0.052 Uiso 1 1 calc GR
C50 C 0.97286(19) 0.91758(12) 0.41471(12) 0.0316(4) Uani 1 1 d .
H50A H 0.8784 0.9202 0.4335 0.047 Uiso 1 1 calc GR
H50B H 0.9996 0.9716 0.3673 0.047 Uiso 1 1 calc GR
H50C H 1.0243 0.9138 0.4634 0.047 Uiso 1 1 calc GR
C51 C 0.44170(16) 0.85218(11) 0.52437(10) 0.0192(4) Uani 1 1 d .
C52 C 0.42624(15) 0.76058(11) 0.55162(10) 0.0179(4) Uani 1 1 d .
C53 C 0.33753(16) 0.71702(12) 0.62071(10) 0.0216(4) Uani 1 1 d .
H53 H 0.3282 0.6536 0.6396 0.026 Uiso 1 1 calc R
C54 C 0.26199(16) 0.77138(12) 0.66141(11) 0.0226(4) Uani 1 1 d .
H54 H 0.1999 0.7445 0.7099 0.027 Uiso 1 1 calc R
C55 C 0.27590(17) 0.86357(12) 0.63252(11) 0.0266(4) Uani 1 1 d .
H55 H 0.2218 0.8986 0.6611 0.032 Uiso 1 1 calc R
C56 C 0.36691(18) 0.90667(12) 0.56271(11) 0.0272(4) Uani 1 1 d .
H56 H 0.3766 0.9700 0.5429 0.033 Uiso 1 1 calc R
B2 B 0.58302(18) 0.79566(12) 0.44163(12) 0.0170(4) Uani 1 1 d .

loop_
_atom_site_aniso_label
_atom_site_aniso_U_11
_atom_site_aniso_U_22
_atom_site_aniso_U_33
_atom_site_aniso_U_23
_atom_site_aniso_U_13
_atom_site_aniso_U_12
O1 0.0219(6) 0.0211(7) 0.0214(6) -0.0066(5) 0.0062(5) 0.0020(5)
O2 0.0196(6) 0.0199(6) 0.0209(6) -0.0079(5) 0.0020(5) -0.0004(5)
N1 0.0170(7) 0.0159(7) 0.0149(7) -0.0056(6) -0.0019(5) -0.0019(6)
C1 0.0141(8) 0.0139(9) 0.0202(9) -0.0058(7) -0.0019(7) -0.0001(6)
C2 0.0158(8) 0.0202(9) 0.0189(9) -0.0094(7) -0.0028(7) 0.0003(7)
C3 0.0215(9) 0.0219(9) 0.0187(9) -0.0101(7) -0.0026(7) 0.0003(7)
C4 0.0214(9) 0.0216(9) 0.0156(9) -0.0059(7) 0.0009(7) 0.0000(7)
C5 0.0214(9) 0.0199(9) 0.0164(9) -0.0053(7) -0.0008(7) -0.0014(7)
C6 0.0285(10) 0.0211(10) 0.0180(9) -0.0061(7) -0.0053(7) 0.0048(7)
C7 0.0196(9) 0.0259(10) 0.0211(9) -0.0109(8) -0.0059(7) 0.0037(7)
C8 0.0289(10) 0.0243(10) 0.0207(9) -0.0055(8) 0.0010(8) -0.0054(8)
C9 0.0275(10) 0.0253(10) 0.0298(10) -0.0138(8) 0.0050(8) 0.0000(8)
C10 0.0192(9) 0.0252(10) 0.0258(10) -0.0121(8) -0.0021(7) -0.0010(7)
C11 0.0171(8) 0.0185(9) 0.0148(8) -0.0052(7) 0.0011(7) -0.0040(7)
C12 0.0164(8) 0.0228(9) 0.0168(9) -0.0048(7) 0.0012(7) -0.0027(7)
C13 0.0171(9) 0.0292(10) 0.0201(9) -0.0048(8) -0.0019(7) -0.0025(7)
C14 0.0250(10) 0.0327(11) 0.0180(9) -0.0080(8) -0.0018(7) -0.0113(8)
C15 0.0294(10) 0.0196(9) 0.0224(9) -0.0094(7) 0.0027(8) -0.0076(8)
C16 0.0214(9) 0.0191(9) 0.0172(9) -0.0049(7) 0.0022(7) -0.0046(7)
C17 0.0253(9) 0.0182(9) 0.0262(10) -0.0102(8) -0.0023(7) 0.0028(7)
C18 0.0418(12) 0.0221(10) 0.0386(12) -0.0061(9) -0.0002(9) 0.0067(9)
C19 0.0292(10) 0.0245(10) 0.0332(11) -0.0148(8) -0.0014(8) 0.0047(8)
C20 0.0138(8) 0.0276(10) 0.0236(9) -0.0094(8) -0.0025(7) 0.0010(7)
C21 0.0354(11) 0.0284(11) 0.0328(11) -0.0076(9) -0.0041(9) 0.0074(9)
C22 0.0201(10) 0.0415(12) 0.0391(12) -0.0177(9) 0.0016(8) 0.0042(8)
C23 0.0144(8) 0.0252(10) 0.0181(9) -0.0095(7) -0.0011(7) -0.0007(7)
C24 0.0184(9) 0.0277(10) 0.0204(9) -0.0112(8) 0.0026(7) 0.0011(7)
C25 0.0327(11) 0.0274(11) 0.0275(10) -0.0072(8) 0.0070(8) 0.0007(8)
C26 0.0250(10) 0.0409(12) 0.0239(10) -0.0091(9) 0.0072(8) -0.0034(9)
C27 0.0172(9) 0.0415(12) 0.0248(10) -0.0181(9) 0.0007(7) 0.0030(8)
C28 0.0206(9) 0.0284(10) 0.0259(10) -0.0137(8) -0.0048(8) 0.0050(8)
B1 0.0142(9) 0.0181(10) 0.0193(10) -0.0084(8) -0.0054(8) -0.0007(8)
O3 0.0234(6) 0.0204(6) 0.0206(6) -0.0081(5) 0.0059(5) -0.0022(5)
O4 0.0177(6) 0.0212(6) 0.0200(6) -0.0070(5) 0.0022(5) 0.0002(5)
N006 0.0161(7) 0.0212(8) 0.0149(7) -0.0076(6) -0.0009(6) 0.0026(6)
C29 0.0139(8) 0.0179(9) 0.0169(8) -0.0054(7) -0.0012(7) -0.0016(7)
C30 0.0162(8) 0.0250(10) 0.0170(9) -0.0077(7) -0.0029(7) 0.0002(7)
C31 0.0216(9) 0.0265(10) 0.0146(9) -0.0065(7) -0.0027(7) 0.0000(7)
C32 0.0189(9) 0.0279(10) 0.0183(9) -0.0105(8) 0.0004(7) -0.0004(7)
C33 0.0227(9) 0.0217(10) 0.0195(9) -0.0100(7) 0.0007(7) -0.0004(7)
C34 0.0305(10) 0.0246(10) 0.0216(9) -0.0109(8) -0.0003(8) -0.0046(8)
C35 0.0217(9) 0.0327(11) 0.0204(9) -0.0125(8) -0.0010(7) -0.0071(8)
C36 0.0179(9) 0.0385(11) 0.0224(10) -0.0109(8) -0.0039(7) 0.0039(8)
C37 0.0286(10) 0.0312(11) 0.0226(10) -0.0012(8) 0.0022(8) 0.0020(8)
C38 0.0318(10) 0.0275(10) 0.0224(10) -0.0106(8) 0.0017(8) 0.0067(8)
C39 0.0150(8) 0.0219(9) 0.0165(9) -0.0084(7) -0.0002(7) 0.0039(7)
C40 0.0151(8) 0.0234(9) 0.0181(9) -0.0094(7) 0.0016(7) 0.0024(7)
C41 0.0159(9) 0.0311(10) 0.0223(9) -0.0116(8) -0.0012(7) 0.0019(7)
C42 0.0205(9) 0.0371(11) 0.0192(9) -0.0097(8) -0.0048(7) 0.0085(8)
C43 0.0240(10) 0.0253(10) 0.0188(9) -0.0039(7) -0.0007(7) 0.0071(8)
C44 0.0171(8) 0.0229(9) 0.0181(9) -0.0083(7) 0.0021(7) 0.0050(7)
C45 0.0226(9) 0.0214(10) 0.0235(9) -0.0047(8) 0.0016(7) -0.0001(7)
C46 0.0376(11) 0.0246(11) 0.0386(12) -0.0092(9) 0.0050(9) -0.0025(9)
C47 0.0261(10) 0.0281(11) 0.0271(10) -0.0020(8) 0.0023(8) -0.0022(8)
C48 0.0167(9) 0.0285(10) 0.0207(9) -0.0069(8) -0.0017(7) -0.0044(7)
C49 0.0197(10) 0.0490(13) 0.0300(11) -0.0042(9) 0.0023(8) -0.0051(9)
C50 0.0369(11) 0.0277(11) 0.0296(11) -0.0067(8) -0.0046(9) -0.0057(9)
C51 0.0164(8) 0.0254(10) 0.0155(9) -0.0070(7) 0.0025(7) -0.0020(7)
C52 0.0143(8) 0.0233(10) 0.0182(9) -0.0089(7) -0.0034(7) 0.0028(7)
C53 0.0204(9) 0.0234(10) 0.0195(9) -0.0042(7) -0.0008(7) -0.0021(7)
C54 0.0154(9) 0.0331(11) 0.0183(9) -0.0068(8) 0.0003(7) -0.0025(8)
C55 0.0235(10) 0.0350(11) 0.0249(10) -0.0167(8) 0.0035(8) 0.0022(8)
C56 0.0310(10) 0.0236(10) 0.0274(10) -0.0104(8) 0.0039(8) -0.0002(8)
B2 0.0160(9) 0.0190(10) 0.0168(10) -0.0055(8) -0.0050(8) 0.0004(8)

loop_
_atom_type_symbol
_atom_type_description
_atom_type_scat_dispersion_real
_atom_type_scat_dispersion_imag
_atom_type_scat_source
C C 0.0033 0.0016 'International Tables Vol C Tables 4.2.6.8 and 6.1.1.4'
H H 0.0000 0.0000 'International Tables Vol C Tables 4.2.6.8 and 6.1.1.4'
B B 0.0013 0.0007 'International Tables Vol C Tables 4.2.6.8 and 6.1.1.4'
N N 0.0061 0.0033 'International Tables Vol C Tables 4.2.6.8 and 6.1.1.4'
O O 0.0106 0.0060 'International Tables Vol C Tables 4.2.6.8 and 6.1.1.4'

loop_
_geom_angle_atom_site_label_1
_geom_angle_atom_site_label_2
_geom_angle_atom_site_label_3
_geom_angle
B1 O1 C24 105.36(13)
B1 O2 C23 105.42(13)
C1 N1 C5 114.16(12)
C11 N1 C1 121.16(12)
C11 N1 C5 120.86(12)
N1 C1 H1 108.7
N1 C1 C2 106.78(12)
N1 C1 B1 114.47(13)
C2 C1 H1 108.7
B1 C1 H1 108.7
B1 C1 C2 109.38(13)
C3 C2 C1 108.89(13)
C7 C2 C1 107.43(12)
C7 C2 C3 107.20(13)
C10 C2 C1 111.80(13)
C10 C2 C3 111.44(13)
C10 C2 C7 109.90(13)
C2 C3 H3 107.1
C4 C3 C2 107.97(12)
C4 C3 H3 107.1
C9 C3 C2 116.03(14)
C9 C3 H3 107.1
C9 C3 C4 111.16(14)
C3 C4 H4A 109.4
C3 C4 H4B 109.4
H4A C4 H4B 108.0
C5 C4 C3 111.00(13)
C5 C4 H4A 109.4
C5 C4 H4B 109.4
N1 C5 C4 109.85(13)
N1 C5 C6 105.75(13)
N1 C5 C8 112.21(13)
C4 C5 C6 106.53(13)
C8 C5 C4 109.88(13)
C8 C5 C6 112.39(14)
C5 C6 H6A 110.0
C5 C6 H6B 110.0
C5 C6 C7 108.55(13)
H6A C6 H6B 108.4
C7 C6 H6A 110.0
C7 C6 H6B 110.0
C2 C7 C6 110.26(13)
C2 C7 H7A 109.6
C2 C7 H7B 109.6
C6 C7 H7A 109.6
C6 C7 H7B 109.6
H7A C7 H7B 108.1
C5 C8 H8A 109.5
C5 C8 H8B 109.5
C5 C8 H8C 109.5
H8A C8 H8B 109.5
H8A C8 H8C 109.5
H8B C8 H8C 109.5
C3 C9 H9A 109.5
C3 C9 H9B 109.5
C3 C9 H9C 109.5
H9A C9 H9B 109.5
H9A C9 H9C 109.5
H9B C9 H9C 109.5
C2 C10 H10A 109.5
C2 C10 H10B 109.5
C2 C10 H10C 109.5
H10A C10 H10B 109.5
H10A C10 H10C 109.5
H10B C10 H10C 109.5
C12 C11 N1 122.09(14)
C12 C11 C16 119.15(14)
C16 C11 N1 118.68(14)
C11 C12 C20 123.57(14)
C13 C12 C11 119.20(15)
C13 C12 C20 117.22(14)
C12 C13 H13 119.3
C14 C13 C12 121.43(16)
C14 C13 H13 119.3
C13 C14 H14 120.2
C13 C14 C15 119.68(16)
C15 C14 H14 120.2
C14 C15 H15 119.3
C14 C15 C16 121.46(16)
C16 C15 H15 119.3
C11 C16 C17 122.90(14)
C15 C16 C11 119.02(15)
C15 C16 C17 118.08(15)
C16 C17 H17 107.8
C16 C17 C18 113.00(14)
C16 C17 C19 111.13(14)
C18 C17 H17 107.8
C18 C17 C19 109.00(14)
C19 C17 H17 107.8
C17 C18 H18A 109.5
C17 C18 H18B 109.5
C17 C18 H18C 109.5
H18A C18 H18B 109.5
H18A C18 H18C 109.5
H18B C18 H18C 109.5
C17 C19 H19A 109.5
C17 C19 H19B 109.5
C17 C19 H19C 109.5
H19A C19 H19B 109.5
H19A C19 H19C 109.5
H19B C19 H19C 109.5
C12 C20 H20 107.7
C12 C20 C21 111.24(14)
C12 C20 C22 111.93(14)
C21 C20 H20 107.7
C21 C20 C22 110.51(14)
C22 C20 H20 107.7
C20 C21 H21A 109.5
C20 C21 H21B 109.5
C20 C21 H21C 109.5
H21A C21 H21B 109.5
H21A C21 H21C 109.5
H21B C21 H21C 109.5
C20 C22 H22A 109.5
C20 C22 H22B 109.5
C20 C22 H22C 109.5
H22A C22 H22B 109.5
H22A C22 H22C 109.5
H22B C22 H22C 109.5
C24 C23 O2 109.19(14)
C24 C23 C28 122.26(16)
C28 C23 O2 128.55(15)
C23 C24 O1 108.93(14)
C25 C24 O1 128.95(16)
C25 C24 C23 122.12(15)
C24 C25 H25 121.9
C24 C25 C26 116.13(17)
C26 C25 H25 121.9
C25 C26 H26 119.1
C27 C26 C25 121.88(17)
C27 C26 H26 119.1
C26 C27 H27 119.4
C26 C27 C28 121.13(16)
C28 C27 H27 119.4
C23 C28 C27 116.44(16)
C23 C28 H28 121.8
C27 C28 H28 121.8
O1 B1 C1 123.12(14)
O2 B1 O1 111.04(14)
O2 B1 C1 125.55(15)
B2 O3 C51 105.06(13)
B2 O4 C52 105.50(12)
C29 N006 C33 113.94(12)
C39 N006 C29 119.88(12)
C39 N006 C33 121.48(12)
N006 C29 H29 108.4
N006 C29 C30 107.07(12)
N006 C29 B2 113.66(13)
C30 C29 H29 108.4
C30 C29 B2 110.72(13)
B2 C29 H29 108.4
C31 C30 C29 108.74(13)
C35 C30 C29 107.42(13)
C35 C30 C31 107.70(13)
C36 C30 C29 110.94(13)
C36 C30 C31 111.05(13)
C36 C30 C35 110.84(13)
C30 C31 H31 107.2
C32 C31 C30 108.32(13)
C32 C31 H31 107.2
C37 C31 C30 115.50(14)
C37 C31 H31 107.2
C37 C31 C32 110.93(14)
C31 C32 H32A 109.5
C31 C32 H32B 109.5
H32A C32 H32B 108.0
C33 C32 C31 110.92(13)
C33 C32 H32A 109.5
C33 C32 H32B 109.5
N006 C33 C32 110.65(13)
N006 C33 C34 105.83(13)
N006 C33 C38 111.85(13)
C34 C33 C32 106.22(13)
C38 C33 C32 109.96(13)
C38 C33 C34 112.13(14)
C33 C34 H34A 110.0
C33 C34 H34B 110.0
C33 C34 C35 108.39(13)
H34A C34 H34B 108.4
C35 C34 H34A 110.0
C35 C34 H34B 110.0
C30 C35 C34 110.35(13)
C30 C35 H35A 109.6
C30 C35 H35B 109.6
C34 C35 H35A 109.6
C34 C35 H35B 109.6
H35A C35 H35B 108.1
C30 C36 H36A 109.5
C30 C36 H36B 109.5
C30 C36 H36C 109.5
H36A C36 H36B 109.5
H36A C36 H36C 109.5
H36B C36 H36C 109.5
C31 C37 H37A 109.5
C31 C37 H37B 109.5
C31 C37 H37C 109.5
H37A C37 H37B 109.5
H37A C37 H37C 109.5
H37B C37 H37C 109.5
C33 C38 H38A 109.5
C33 C38 H38B 109.5
C33 C38 H38C 109.5
H38A C38 H38B 109.5
H38A C38 H38C 109.5
H38B C38 H38C 109.5
C40 C39 N006 122.10(14)
C40 C39 C44 119.69(14)
C44 C39 N006 118.20(14)
C39 C40 C48 123.64(14)
C41 C40 C39 119.09(15)
C41 C40 C48 117.27(15)
C40 C41 H41 119.3
C42 C41 C40 121.35(16)
C42 C41 H41 119.3
C41 C42 H42 120.2
C43 C42 C41 119.66(16)
C43 C42 H42 120.2
C42 C43 H43 119.2
C42 C43 C44 121.67(16)
C44 C43 H43 119.2
C39 C44 C45 123.62(14)
C43 C44 C39 118.49(15)
C43 C44 C45 117.88(15)
C44 C45 H45 108.0
C44 C45 C46 113.02(14)
C44 C45 C47 111.06(14)
C46 C45 H45 108.0
C46 C45 C47 108.71(14)
C47 C45 H45 108.0
C45 C46 H46A 109.5
C45 C46 H46B 109.5
C45 C46 H46C 109.5
H46A C46 H46B 109.5
H46A C46 H46C 109.5
H46B C46 H46C 109.5
C45 C47 H47A 109.5
C45 C47 H47B 109.5
C45 C47 H47C 109.5
H47A C47 H47B 109.5
H47A C47 H47C 109.5
H47B C47 H47C 109.5
C40 C48 H48 107.7
C40 C48 C49 111.97(14)
C40 C48 C50 111.08(14)
C49 C48 H48 107.7
C49 C48 C50 110.44(15)
C50 C48 H48 107.7
C48 C49 H49A 109.5
C48 C49 H49B 109.5
C48 C49 H49C 109.5
H49A C49 H49B 109.5
H49A C49 H49C 109.5
H49B C49 H49C 109.5
C48 C50 H50A 109.5
C48 C50 H50B 109.5
C48 C50 H50C 109.5
H50A C50 H50B 109.5
H50A C50 H50C 109.5
H50B C50 H50C 109.5
C52 C51 O3 109.14(14)
C56 C51 O3 128.63(15)
C56 C51 C52 122.23(15)
C51 C52 O4 109.16(13)
C51 C52 C53 122.41(15)
C53 C52 O4 128.42(15)
C52 C53 H53 121.9
C52 C53 C54 116.12(16)
C54 C53 H53 121.9
C53 C54 H54 119.4
C55 C54 C53 121.21(16)
C55 C54 H54 119.4
C54 C55 H55 119.0
C54 C55 C56 121.95(16)
C56 C55 H55 119.0
C51 C56 C55 116.05(17)
C51 C56 H56 122.0
C55 C56 H56 122.0
O3 B2 C29 121.98(15)
O4 B2 O3 111.13(14)
O4 B2 C29 126.77(15)

loop_
_geom_bond_atom_site_label_1
_geom_bond_atom_site_label_2
_geom_bond_distance
O1 C24 1.3930(19)
O1 B1 1.389(2)
O2 C23 1.3914(19)
O2 B1 1.385(2)
N1 C1 1.473(2)
N1 C5 1.492(2)
N1 C11 1.431(2)
C1 H1 1.0000
C1 C2 1.568(2)
C1 B1 1.567(2)
C2 C3 1.551(2)
C2 C7 1.539(2)
C2 C10 1.526(2)
C3 H3 1.0000
C3 C4 1.539(2)
C3 C9 1.523(2)
C4 H4A 0.9900
C4 H4B 0.9900
C4 C5 1.534(2)
C5 C6 1.538(2)
C5 C8 1.515(2)
C6 H6A 0.9900
C6 H6B 0.9900
C6 C7 1.539(2)
C7 H7A 0.9900
C7 H7B 0.9900
C8 H8A 0.9800
C8 H8B 0.9800
C8 H8C 0.9800
C9 H9A 0.9800
C9 H9B 0.9800
C9 H9C 0.9800
C10 H10A 0.9800
C10 H10B 0.9800
C10 H10C 0.9800
C11 C12 1.415(2)
C11 C16 1.420(2)
C12 C13 1.395(2)
C12 C20 1.516(2)
C13 H13 0.9500
C13 C14 1.375(2)
C14 H14 0.9500
C14 C15 1.379(2)
C15 H15 0.9500
C15 C16 1.393(2)
C16 C17 1.524(2)
C17 H17 1.0000
C17 C18 1.534(2)
C17 C19 1.536(2)
C18 H18A 0.9800
C18 H18B 0.9800
C18 H18C 0.9800
C19 H19A 0.9800
C19 H19B 0.9800
C19 H19C 0.9800
C20 H20 1.0000
C20 C21 1.531(2)
C20 C22 1.534(2)
C21 H21A 0.9800
C21 H21B 0.9800
C21 H21C 0.9800
C22 H22A 0.9800
C22 H22B 0.9800
C22 H22C 0.9800
C23 C24 1.377(2)
C23 C28 1.377(2)
C24 C25 1.375(2)
C25 H25 0.9500
C25 C26 1.394(2)
C26 H26 0.9500
C26 C27 1.388(3)
C27 H27 0.9500
C27 C28 1.391(2)
C28 H28 0.9500
O3 C51 1.3957(19)
O3 B2 1.392(2)
O4 C52 1.3915(19)
O4 B2 1.383(2)
N006 C29 1.473(2)
N006 C33 1.490(2)
N006 C39 1.436(2)
C29 H29 1.0000
C29 C30 1.562(2)
C29 B2 1.571(2)
C30 C31 1.545(2)
C30 C35 1.539(2)
C30 C36 1.524(2)
C31 H31 1.0000
C31 C32 1.538(2)
C31 C37 1.523(2)
C32 H32A 0.9900
C32 H32B 0.9900
C32 C33 1.537(2)
C33 C34 1.536(2)
C33 C38 1.517(2)
C34 H34A 0.9900
C34 H34B 0.9900
C34 C35 1.540(2)
C35 H35A 0.9900
C35 H35B 0.9900
C36 H36A 0.9800
C36 H36B 0.9800
C36 H36C 0.9800
C37 H37A 0.9800
C37 H37B 0.9800
C37 H37C 0.9800
C38 H38A 0.9800
C38 H38B 0.9800
C38 H38C 0.9800
C39 C40 1.416(2)
C39 C44 1.420(2)
C40 C41 1.390(2)
C40 C48 1.523(2)
C41 H41 0.9500
C41 C42 1.380(2)
C42 H42 0.9500
C42 C43 1.380(2)
C43 H43 0.9500
C43 C44 1.394(2)
C44 C45 1.523(2)
C45 H45 1.0000
C45 C46 1.534(2)
C45 C47 1.535(2)
C46 H46A 0.9800
C46 H46B 0.9800
C46 H46C 0.9800
C47 H47A 0.9800
C47 H47B 0.9800
C47 H47C 0.9800
C48 H48 1.0000
C48 C49 1.531(2)
C48 C50 1.535(2)
C49 H49A 0.9800
C49 H49B 0.9800
C49 H49C 0.9800
C50 H50A 0.9800
C50 H50B 0.9800
C50 H50C 0.9800
C51 C52 1.374(2)
C51 C56 1.371(2)
C52 C53 1.375(2)
C53 H53 0.9500
C53 C54 1.396(2)
C54 H54 0.9500
C54 C55 1.382(2)
C55 H55 0.9500
C55 C56 1.394(2)
C56 H56 0.9500

loop_
_geom_torsion_atom_site_label_1
_geom_torsion_atom_site_label_2
_geom_torsion_atom_site_label_3
_geom_torsion_atom_site_label_4
_geom_torsion
O1 C24 C25 C26 -179.57(16)
O2 C23 C24 O1 -1.66(18)
O2 C23 C24 C25 177.96(15)
O2 C23 C28 C27 -178.65(15)
N1 C1 C2 C3 -70.80(15)
N1 C1 C2 C7 44.99(15)
N1 C1 C2 C10 165.64(12)
N1 C1 B1 O1 150.99(14)
N1 C1 B1 O2 -35.7(2)
N1 C5 C6 C7 46.81(16)
N1 C11 C12 C13 -176.00(14)
N1 C11 C12 C20 3.2(2)
N1 C11 C16 C15 174.56(14)
N1 C11 C16 C17 -6.2(2)
C1 N1 C5 C4 41.11(17)
C1 N1 C5 C6 -73.48(16)
C1 N1 C5 C8 163.64(13)
C1 N1 C11 C12 -68.1(2)
C1 N1 C11 C16 115.20(16)
C1 C2 C3 C4 47.19(16)
C1 C2 C3 C9 -78.32(17)
C1 C2 C7 C6 -68.18(16)
C2 C1 B1 O1 -89.24(18)
C2 C1 B1 O2 84.04(19)
C2 C3 C4 C5 17.03(18)
C3 C2 C7 C6 48.71(16)
C3 C4 C5 N1 -64.39(17)
C3 C4 C5 C6 49.70(17)
C3 C4 C5 C8 171.70(13)
C4 C5 C6 C7 -70.04(16)
C5 N1 C1 C2 22.87(16)
C5 N1 C1 B1 144.08(13)
C5 N1 C11 C12 88.56(18)
C5 N1 C11 C16 -88.11(18)
C5 C6 C7 C2 18.36(18)
C7 C2 C3 C4 -68.75(16)
C7 C2 C3 C9 165.75(14)
C8 C5 C6 C7 169.57(13)
C9 C3 C4 C5 145.37(14)
C10 C2 C3 C4 170.97(13)
C10 C2 C3 C9 45.46(19)
C10 C2 C7 C6 169.97(13)
C11 N1 C1 C2 -178.98(13)
C11 N1 C1 B1 -57.78(18)
C11 N1 C5 C4 -117.10(15)
C11 N1 C5 C6 128.30(14)
C11 N1 C5 C8 5.4(2)
C11 C12 C13 C14 1.8(2)
C11 C12 C20 C21 114.77(17)
C11 C12 C20 C22 -121.05(17)
C11 C16 C17 C18 115.08(18)
C11 C16 C17 C19 -122.02(17)
C12 C11 C16 C15 -2.2(2)
C12 C11 C16 C17 177.00(14)
C12 C13 C14 C15 -2.6(2)
C13 C12 C20 C21 -66.00(19)
C13 C12 C20 C22 58.2(2)
C13 C14 C15 C16 1.0(3)
C14 C15 C16 C11 1.4(2)
C14 C15 C16 C17 -177.83(15)
C15 C16 C17 C18 -65.7(2)
C15 C16 C17 C19 57.2(2)
C16 C11 C12 C13 0.7(2)
C16 C11 C12 C20 179.87(15)
C20 C12 C13 C14 -177.49(15)
C23 O2 B1 O1 1.28(17)
C23 O2 B1 C1 -172.69(15)
C23 C24 C25 C26 0.9(3)
C24 O1 B1 O2 -2.26(17)
C24 O1 B1 C1 171.88(14)
C24 C23 C28 C27 1.4(2)
C24 C25 C26 C27 0.8(3)
C25 C26 C27 C28 -1.5(3)
C26 C27 C28 C23 0.3(2)
C28 C23 C24 O1 178.30(14)
C28 C23 C24 C25 -2.1(3)
B1 O1 C24 C23 2.36(17)
B1 O1 C24 C25 -177.22(18)
B1 O2 C23 C24 0.24(17)
B1 O2 C23 C28 -179.72(17)
B1 C1 C2 C3 164.82(13)
B1 C1 C2 C7 -79.40(16)
B1 C1 C2 C10 41.26(17)
O3 C51 C52 O4 -1.54(17)
O3 C51 C52 C53 177.62(14)
O3 C51 C56 C55 -178.03(16)
O4 C52 C53 C54 179.81(15)
N006 C29 C30 C31 -70.86(16)
N006 C29 C30 C35 45.44(16)
N006 C29 C30 C36 166.74(13)
N006 C29 B2 O3 148.64(14)
N006 C29 B2 O4 -35.8(2)
N006 C33 C34 C35 47.65(17)
N006 C39 C40 C41 -177.23(14)
N006 C39 C40 C48 2.4(2)
N006 C39 C44 C43 176.12(14)
N006 C39 C44 C45 -5.3(2)
C29 N006 C33 C32 41.30(18)
C29 N006 C33 C34 -73.35(16)
C29 N006 C33 C38 164.27(14)
C29 N006 C39 C40 -66.34(19)
C29 N006 C39 C44 115.17(16)
C29 C30 C31 C32 48.98(17)
C29 C30 C31 C37 -76.11(17)
C29 C30 C35 C34 -67.72(16)
C30 C29 B2 O3 -90.80(18)
C30 C29 B2 O4 84.76(19)
C30 C31 C32 C33 14.34(18)
C31 C30 C35 C34 49.26(17)
C31 C32 C33 N006 -62.48(17)
C31 C32 C33 C34 51.93(17)
C31 C32 C33 C38 173.47(14)
C32 C33 C34 C35 -70.01(16)
C33 N006 C29 C30 22.13(17)
C33 N006 C29 B2 144.72(14)
C33 N006 C39 C40 87.88(19)
C33 N006 C39 C44 -90.61(18)
C33 C34 C35 C30 17.43(18)
C35 C30 C31 C32 -67.14(16)
C35 C30 C31 C37 167.77(14)
C36 C30 C31 C32 171.32(14)
C36 C30 C31 C37 46.24(19)
C36 C30 C35 C34 170.92(13)
C37 C31 C32 C33 142.09(14)
C38 C33 C34 C35 169.85(14)
C39 N006 C29 C30 178.18(13)
C39 N006 C29 B2 -59.22(18)
C39 N006 C33 C32 -114.32(16)
C39 N006 C33 C34 131.02(15)
C39 N006 C33 C38 8.6(2)
C39 C40 C41 C42 1.0(2)
C39 C40 C48 C49 -124.41(17)
C39 C40 C48 C50 111.60(17)
C39 C44 C45 C46 113.53(18)
C39 C44 C45 C47 -123.99(17)
C40 C39 C44 C43 -2.4(2)
C40 C39 C44 C45 176.15(14)
C40 C41 C42 C43 -2.0(2)
C41 C40 C48 C49 55.2(2)
C41 C40 C48 C50 -68.74(19)
C41 C42 C43 C44 0.8(2)
C42 C43 C44 C39 1.4(2)
C42 C43 C44 C45 -177.22(15)
C43 C44 C45 C46 -67.91(19)
C43 C44 C45 C47 54.6(2)
C44 C39 C40 C41 1.2(2)
C44 C39 C40 C48 -179.12(14)
C48 C40 C41 C42 -178.67(15)
C51 O3 B2 O4 -0.97(17)
C51 O3 B2 C29 175.22(14)
C51 C52 C53 C54 0.8(2)
C52 O4 B2 O3 0.06(17)
C52 O4 B2 C29 -175.90(15)
C52 C51 C56 C55 1.4(3)
C52 C53 C54 C55 0.6(2)
C53 C54 C55 C56 -1.1(3)
C54 C55 C56 C51 0.1(3)
C56 C51 C52 O4 178.92(15)
C56 C51 C52 C53 -1.9(3)
B2 O3 C51 C52 1.52(17)
B2 O3 C51 C56 -178.99(17)
B2 O4 C52 C51 0.90(17)
B2 O4 C52 C53 -178.19(16)
B2 C29 C30 C31 164.74(13)
B2 C29 C30 C35 -78.97(16)
B2 C29 C30 C36 42.33(18)
